data_9016386
loop_
_publ_author_name
'Hardy, A. M.'
'Hardy, A.'
'Ferey, G.'

_publ_section_title
;
 Structure cristalline du bronze pseudo-quadratique K0.6FeF~3:
 Transition pyrochlore-quadratique pour les composes KMM'6
;
_journal_issue 8
_journal_name_full 'Acta Crystallographica, Section B'
_journal_page_first 1654
_journal_page_last 1658
_journal_paper_doi 10.1107/S0567740873005200
_journal_volume 29
_journal_year 1973
_chemical_formula_sum 'F15 Fe5 K3'
_space_group_IT_number 32
_symmetry_space_group_name_Hall 'P 2 -2ab'
_symmetry_space_group_name_H-M 'P b a 2'
_cell_angle_alpha 90
_cell_angle_beta 90
_cell_angle_gamma 90
_cell_length_a 12.750
_cell_length_b 12.637
_cell_length_c 3.986
_cell_formula_units_Z 2
_cell_volume 642.231
_database_code_amcsd 0009482
_exptl_crystal_density_diffrn 3.524
_cod_original_formula_sum 'Fe5 K3 F15'
_cod_database_code 9016386
_amcsd_formula_title K0.6FeF3

loop_
_space_group_symop_operation_xyz
x,y,z
1/2+x,1/2-y,z
1/2-x,1/2+y,z
-x,-y,z

loop_
_atom_site_label
_atom_site_fract_x
_atom_site_fract_y
_atom_site_fract_z
Fe1 0.00000 0.50000 0.50100
Fe2 0.07630 0.21350 0.54100
Fe3 0.78640 0.07630 0.54100
K1 0.00000 0.00000 0.00000
K2 0.17290 0.67290 0.00800
F1 0.00000 0.50000 0.03000
F2 0.07340 0.20670 0.04100
F3 0.27850 0.77830 0.54900
F4 0.79350 0.07340 0.04300
F5 0.35020 0.00650 0.58000
F6 0.99340 0.34970 0.58000
F7 0.13720 0.07280 0.52700
F8 0.92810 0.13740 0.52900

loop_
_cod_related_entry_id
_cod_related_entry_database
_cod_related_entry_code
1 AMCSD 0009482

_cod_duplicate_entry 1000162
